data_4035160
loop_
_publ_author_name
'Liang, Dong-Dong'
'Wang, Mei-Xiang'

_publ_section_title
;
 Synthesis and Structure of Functionalized Homo
 Heteracalix[2]arene[2]triazines: Effect of All Heteroatom Bridges on
 Macrocyclic Conformation.
;
_journal_issue 6
_journal_name_full 'The Journal of organic chemistry'
_journal_page_first 3316
_journal_page_last 3324
_journal_paper_doi 10.1021/acs.joc.8b00284
_journal_volume 83
_journal_year 2018
_chemical_formula_moiety '2(C26 H30 N10 O4), C H2 Cl2'
_chemical_formula_sum 'C53 H62 Cl2 N20 O8'
_chemical_formula_weight 1178.12
_space_group_crystal_system monoclinic
_space_group_IT_number 4
_space_group_name_Hall 'P 2yb'
_space_group_name_H-M_alt 'P 1 21 1'
_atom_sites_solution_hydrogens mixed
_atom_sites_solution_primary direct
_audit_creation_date 2015-06-30
_audit_creation_method
;
Olex2 1.2
(compiled 2015.01.26 svn.r3150 for OlexSys, GUI svn.r4998)
;
_cell_angle_alpha 90
_cell_angle_beta 89.996(4)
_cell_angle_gamma 90
_cell_formula_units_Z 2
_cell_length_a 9.626(3)
_cell_length_b 14.735(4)
_cell_length_c 20.914(6)
_cell_measurement_reflns_used 8738
_cell_measurement_temperature 173.1500
_cell_measurement_theta_max 27.4842
_cell_measurement_theta_min 1.3820
_cell_volume 2966.4(15)
_computing_cell_refinement 'CrystalClear (Rigaku Inc., 2007)'
_computing_data_collection 'CrystalClear (Rigaku Inc., 2007)'
_computing_data_reduction 'CrystalClear (Rigaku Inc., 2007)'
_computing_molecular_graphics 'Olex2 (Dolomanov et al., 2009)'
_computing_publication_material 'CIFTAB (Sheldrick, 2013)'
_computing_structure_refinement 'SHELXL (Sheldrick, 2014)'
_computing_structure_solution
;
'SHELXT (Sheldrick, 2014)'
;
_diffrn_ambient_temperature 173.1500
_diffrn_detector_area_resol_mean 28.5714
_diffrn_measured_fraction_theta_full 0.998
_diffrn_measured_fraction_theta_max 0.998
_diffrn_measurement_details
;
scan:
	Number of images: 360
	           Slice: -110.0000 - 70.0000
	     Image width: 0.5000
	        Exp time: 9.0000
	   Rotation axis: Omega
	           Omega: 0.0000
	             Chi: 45.0000
	             Phi: 180.0000
	             XTD: 45.0857
	          2theta: -19.8572
scan:
	Number of images: 270
	           Slice: -76.2500 - 58.7500
	     Image width: 0.5000
	        Exp time: 9.0000
	   Rotation axis: Omega
	           Omega: 0.0000
	             Chi: 45.0000
	             Phi: 0.0000
	             XTD: 45.0857
	          2theta: -19.8572
;
_diffrn_measurement_device
;
Saturn724+ (2x2 bin mode)
;
_diffrn_measurement_device_details
;
AFC10: Fixed Chi 2 circle
;
_diffrn_measurement_device_type 'MM007-HF CCD(Saturn 724+)'
_diffrn_measurement_method '\w scans at fixed \c = 45\%'
_diffrn_orient_matrix_type d*Trek
_diffrn_orient_matrix_UB_11 -0.0000
_diffrn_orient_matrix_UB_12 -0.0145
_diffrn_orient_matrix_UB_13 0.1029
_diffrn_orient_matrix_UB_21 0.0402
_diffrn_orient_matrix_UB_22 0.0541
_diffrn_orient_matrix_UB_23 0.0077
_diffrn_orient_matrix_UB_31 -0.0385
_diffrn_orient_matrix_UB_32 0.0281
_diffrn_orient_matrix_UB_33 0.0040
_diffrn_radiation_detector CCD
_diffrn_radiation_monochromator Confocal
_diffrn_radiation_type MoK\a
_diffrn_radiation_wavelength 0.71073
_diffrn_reflns_av_R_equivalents 0.0399
_diffrn_reflns_av_unetI/netI 0.0586
_diffrn_reflns_Laue_measured_fraction_full 0.998
_diffrn_reflns_Laue_measured_fraction_max 0.998
_diffrn_reflns_limit_h_max 11
_diffrn_reflns_limit_h_min -11
_diffrn_reflns_limit_k_max 17
_diffrn_reflns_limit_k_min -17
_diffrn_reflns_limit_l_max 25
_diffrn_reflns_limit_l_min -25
_diffrn_reflns_number 18192
_diffrn_reflns_point_group_measured_fraction_full 0.970
_diffrn_reflns_point_group_measured_fraction_max 0.970
_diffrn_reflns_theta_full 25.199
_diffrn_reflns_theta_max 25.199
_diffrn_reflns_theta_min 1.691
_diffrn_source 'Rotating Anode'
_diffrn_source_current 24.0000
_diffrn_source_power 1.2000
_diffrn_source_voltage 50.0000
_exptl_absorpt_coefficient_mu 0.179
_exptl_absorpt_correction_T_max 1.0000
_exptl_absorpt_correction_T_min 0.7166
_exptl_absorpt_correction_type multi-scan
_exptl_absorpt_process_details 'CrystalClear (Rigaku Inc., 2007)'
_exptl_crystal_colour Colorless
_exptl_crystal_density_diffrn 1.319
_exptl_crystal_description block
_exptl_crystal_F_000 1236
_exptl_crystal_size_max 0.24
_exptl_crystal_size_mid 0.15
_exptl_crystal_size_min 0.12
_refine_diff_density_max 0.441
_refine_diff_density_min -0.553
_refine_diff_density_rms 0.061
_refine_ls_abs_structure_details
;
 Flack x determined using 2407 quotients [(I+)-(I-)]/[(I+)+(I-)]
 (Parsons, Flack and Wagner, Acta Cryst. B69 (2013) 249-259).
;
_refine_ls_abs_structure_Flack 0.41(6)
_refine_ls_extinction_method none
_refine_ls_goodness_of_fit_ref 1.080
_refine_ls_hydrogen_treatment constr
_refine_ls_matrix_type full
_refine_ls_number_parameters 808
_refine_ls_number_reflns 10384
_refine_ls_number_restraints 190
_refine_ls_restrained_S_all 1.083
_refine_ls_R_factor_all 0.1111
_refine_ls_R_factor_gt 0.0920
_refine_ls_shift/su_max 0.000
_refine_ls_shift/su_mean 0.000
_refine_ls_structure_factor_coef Fsqd
_refine_ls_weighting_details 'w=1/[\s^2^(Fo^2^)+(0.1134P)^2^+2.2696P] where P=(Fo^2^+2Fc^2^)/3'
_refine_ls_weighting_scheme calc
_refine_ls_wR_factor_gt 0.2218
_refine_ls_wR_factor_ref 0.2404
_reflns_Friedel_coverage 0.864
_reflns_Friedel_fraction_full 0.939
_reflns_Friedel_fraction_max 0.939
_reflns_number_gt 8258
_reflns_number_total 10384
_reflns_threshold_expression 'I > 2\s(I)'
_cod_data_source_file jo8b00284_si_006.cif
_cod_data_source_block a
_cod_original_cell_volume 2966.5(14)
_cod_database_code 4035160
_shelx_space_group_comment
;
The symmetry employed for this shelxl refinement is uniquely defined
by the following loop, which should always be used as a source of
symmetry information in preference to the above space-group names.
They are only intended as comments.
;
_diffrn_number_total 7071
_olex2_refinement_description
;
1. Fixed Uiso
 At 1.2 times of:
  All C(H) groups, H4AA of N4A, H4 of N4, H6 of N6, H7 of N7, H7A of N7A,
  H6AA of N6A, H5A of N5A, All C(H,H) groups, All C(H,H,H,H) groups
 At 1.5 times of:
  All C(H,H,H) groups, H5 of N5
2. Restrained distances
 C20-C19 = C21-C20 = C21-C22
 1.54 with sigma of 0.01
 C25A-C26A = C25A-C24A = C23A-C24A
 1.54 with sigma of 0.01
 C23A-C24B = C25B-C24B = C26B-C25B
 1.54 with sigma of 0.01
3. Uiso/Uaniso restraints and constraints
C20 \\sim C21 \\sim C22 \\sim C20B \\sim C21B \\sim C22B: within 1.7A with
sigma of 0.02 and sigma for terminal atoms of 0.04
C24A \\sim C25A \\sim C26A \\sim C24B \\sim C25B \\sim C26B: within 1.7A with
sigma of 0.02 and sigma for terminal atoms of 0.04
Uanis(C20) \\sim Ueq, Uanis(C22) \\sim Ueq, Uanis(C21) \\sim Ueq, Uanis(C20B)
\\sim Ueq, Uanis(C21B) \\sim Ueq, Uanis(C22B) \\sim Ueq: with sigma of 0.01 and
sigma for terminal atoms of 0.02
Uanis(C24A) \\sim Ueq, Uanis(C26A) \\sim Ueq, Uanis(C25A) \\sim Ueq,
Uanis(C24B) \\sim Ueq, Uanis(C25B) \\sim Ueq, Uanis(C26B) \\sim Ueq: with sigma
of 0.01 and sigma for terminal atoms of 0.02
4. Others
 Sof(H23E)=Sof(H23F)=Sof(C24B)=Sof(H24E)=Sof(H24F)=Sof(C25B)=Sof(H25E)=
 Sof(H25F)=Sof(C26B)=Sof(H26G)=Sof(H26H)=Sof(H26I)=1-FVAR(1)
 Sof(H23C)=Sof(H23D)=Sof(C24A)=Sof(H24C)=Sof(H24D)=Sof(C25A)=Sof(H25C)=
 Sof(H25D)=Sof(C26A)=Sof(H26D)=Sof(H26E)=Sof(H26F)=FVAR(1)
 Sof(H19C)=Sof(H19D)=Sof(C20B)=Sof(H20C)=Sof(H20D)=Sof(C21B)=Sof(H21C)=
 Sof(H21D)=Sof(C22B)=Sof(H22D)=Sof(H22E)=Sof(H22F)=1-FVAR(2)
 Sof(H19A)=Sof(H19B)=Sof(C20)=Sof(H20A)=Sof(H20B)=Sof(C21)=Sof(H21A)=Sof(H21B)=
 Sof(C22)=Sof(H22A)=Sof(H22B)=Sof(H22C)=FVAR(2)
5.a Riding coordinates:
 N5(H5), N5A(H5A), C26A(H26D,H26E,H26F), C26B(H26G,H26H,H26I)
5.b Secondary CH2 refined with riding coordinates:
 C19(H19A,H19B), C19(H19C,H19D), C23(H23A,H23B), C24(H24A,H24B), C25(H25A,
 H25B), C20(H20A,H20B), C21(H21A,H21B), C20B(H20C,H20D), C21B(H21C,H21D),
 C19A(H19E,H19F), C20A(H20E,H20F), C21A(H21E,H21F), C23A(H23C,H23D), C23A(H23E,
 H23F), C24A(H24C,H24D), C25A(H25C,H25D), C24B(H24E,H24F), C25B(H25E,H25F),
 C27(H27A,H27B)
5.c Aromatic/amide H refined with riding coordinates:
 N4(H4), N6(H6), N7(H7), C2(H2), C3(H3), C4(H4A), C6(H6A), C11(H11), C12(H12),
 C13(H13), C15(H15), N4A(H4AA), N6A(H6AA), N7A(H7A), C2A(H2A), C3A(H3A),
 C4A(H4AB), C6A(H6AB), C11A(H11A), C12A(H12A), C13A(H13A), C15A(H15A)
5.d Idealised Me refined as rotating group:
 C26(H26A,H26B,H26C), C22(H22A,H22B,H22C), C22B(H22D,H22E,H22F), C22A(H22G,
 H22H,H22I)
;
_shelx_shelxl_version_number 2014/7
_olex2_submission_special_instructions 'No special instructions were received'

loop_
_space_group_symop_operation_xyz
'x, y, z'
'-x, y+1/2, -z'

loop_
_atom_site_label
_atom_site_type_symbol
_atom_site_fract_x
_atom_site_fract_y
_atom_site_fract_z
_atom_site_U_iso_or_equiv
_atom_site_adp_type
_atom_site_occupancy
_atom_site_site_symmetry_order
_atom_site_calc_flag
_atom_site_refinement_flags_posn
_atom_site_refinement_flags_adp
_atom_site_refinement_flags_occupancy
_atom_site_disorder_assembly
_atom_site_disorder_group
O1 O 0.3652(6) 0.8783(4) 0.3656(3) 0.0574(15) Uani 1 1 d . . . . .
O2 O 0.3150(6) 0.8985(4) 0.1410(3) 0.0574(15) Uani 1 1 d . . . . .
O3 O 0.4411(7) 0.7573(4) -0.0420(3) 0.0658(17) Uani 1 1 d . . . . .
O4 O 0.5031(6) 0.7406(4) 0.5472(3) 0.0609(15) Uani 1 1 d . . . . .
N1 N 0.3806(8) 0.8332(5) 0.0507(3) 0.0546(17) Uani 1 1 d . . . . .
N2 N 0.3051(7) 0.6816(5) 0.0256(3) 0.0508(16) Uani 1 1 d . . . . .
N3 N 0.2341(6) 0.7550(4) 0.1238(3) 0.0469(15) Uani 1 1 d . . . . .
N4 N 0.1639(7) 0.6103(5) 0.0951(3) 0.0586(18) Uani 1 1 d . . . . .
H4 H 0.1686 0.5649 0.0693 0.070 Uiso 1 1 calc R . . . .
N5 N 0.0812(6) 0.6027(5) 0.1500(3) 0.0516(16) Uani 1 1 d . . . . .
H5 H 0.0348 0.6526 0.1499 0.077 Uiso 1 1 d R . . . .
N6 N 0.0747(7) 0.6063(5) 0.3782(3) 0.0484(16) Uani 1 1 d . . . . .
H6 H -0.0134 0.6160 0.3787 0.058 Uiso 1 1 calc R . . . .
N7 N 0.1566(7) 0.6152(5) 0.4332(3) 0.0548(17) Uani 1 1 d . . . . .
H7 H 0.1452 0.5770 0.4639 0.066 Uiso 1 1 calc R . . . .
N8 N 0.3304(6) 0.6789(4) 0.4925(3) 0.0459(15) Uani 1 1 d . . . . .
N9 N 0.4411(7) 0.8129(5) 0.4539(3) 0.0532(16) Uani 1 1 d . . . . .
N10 N 0.2573(6) 0.7466(4) 0.3941(3) 0.0459(15) Uani 1 1 d . . . . .
C1 C 0.2736(8) 0.8875(5) 0.3135(4) 0.052(2) Uani 1 1 d . . . . .
C2 C 0.1404(9) 0.9175(5) 0.3223(4) 0.056(2) Uani 1 1 d . . . . .
H2 H 0.1048 0.9248 0.3633 0.067 Uiso 1 1 calc R . . . .
C3 C 0.0593(9) 0.9370(6) 0.2694(4) 0.056(2) Uani 1 1 d . . . . .
H3 H -0.0322 0.9557 0.2747 0.068 Uiso 1 1 calc R . . . .
C4 C 0.1155(8) 0.9283(5) 0.2076(4) 0.0490(19) Uani 1 1 d . . . . .
H4A H 0.0629 0.9429 0.1717 0.059 Uiso 1 1 calc R . . . .
C5 C 0.2514(9) 0.8975(5) 0.2014(4) 0.0485(18) Uani 1 1 d . . . . .
C6 C 0.3309(8) 0.8780(5) 0.2533(4) 0.0484(19) Uani 1 1 d . . . . .
H6A H 0.4222 0.8586 0.2484 0.058 Uiso 1 1 calc R . . . .
C7 C 0.3076(8) 0.8234(6) 0.1040(4) 0.0509(19) Uani 1 1 d . . . . .
C8 C 0.3757(9) 0.7585(6) 0.0143(4) 0.0531(19) Uani 1 1 d . . . . .
C9 C 0.2353(8) 0.6848(6) 0.0814(4) 0.0494(19) Uani 1 1 d . . . . .
C10 C 0.1479(8) 0.5811(5) 0.2080(4) 0.0426(17) Uani 1 1 d . . . . .
C11 C 0.2728(8) 0.5310(6) 0.2082(5) 0.063(2) Uani 1 1 d . . . . .
H11 H 0.3152 0.5139 0.1701 0.076 Uiso 1 1 calc R . . . .
C12 C 0.3296(9) 0.5083(7) 0.2656(5) 0.068(3) Uani 1 1 d . . . . .
H12 H 0.4127 0.4760 0.2663 0.082 Uiso 1 1 calc R . . . .
C13 C 0.2671(9) 0.5319(6) 0.3238(4) 0.058(2) Uani 1 1 d . . . . .
H13 H 0.3073 0.5148 0.3624 0.069 Uiso 1 1 calc R . . . .
C14 C 0.1439(7) 0.5811(5) 0.3228(4) 0.0445(18) Uani 1 1 d . . . . .
C15 C 0.0851(7) 0.6030(6) 0.2640(4) 0.0497(19) Uani 1 1 d . . . . .
H15 H 0.0004 0.6334 0.2630 0.060 Uiso 1 1 calc R . . . .
C16 C 0.2524(8) 0.6811(5) 0.4400(4) 0.0467(18) Uani 1 1 d . . . . .
C17 C 0.4225(8) 0.7452(6) 0.4956(4) 0.0498(19) Uani 1 1 d . . . . .
C18 C 0.3520(8) 0.8082(6) 0.4064(4) 0.0452(18) Uani 1 1 d . . . . .
C19 C 0.5281(13) 0.8341(7) -0.0583(5) 0.084(3) Uani 1 1 d D . . . .
H19A H 0.6128 0.8343 -0.0332 0.101 Uiso 0.497(18) 1 calc R . P A 1
H19B H 0.4793 0.8910 -0.0518 0.101 Uiso 0.497(18) 1 calc R . P A 1
H19C H 0.5761 0.8559 -0.0205 0.101 Uiso 0.503(18) 1 calc R . P A 2
H19D H 0.4716 0.8831 -0.0751 0.101 Uiso 0.503(18) 1 calc R . P A 2
C23 C 0.6146(10) 0.8071(8) 0.5544(5) 0.078(3) Uani 1 1 d . . . . .
H23A H 0.5769 0.8654 0.5673 0.093 Uiso 1 1 calc R . . . .
H23B H 0.6637 0.8148 0.5143 0.093 Uiso 1 1 calc R . . . .
C24 C 0.7099(10) 0.7718(7) 0.6042(5) 0.074(3) Uani 1 1 d . . . . .
H24A H 0.6575 0.7588 0.6427 0.089 Uiso 1 1 calc R . . . .
H24B H 0.7784 0.8179 0.6145 0.089 Uiso 1 1 calc R . . . .
C25 C 0.7837(12) 0.6861(9) 0.5821(7) 0.105(4) Uani 1 1 d . . . . .
H25A H 0.7158 0.6379 0.5774 0.125 Uiso 1 1 calc R . . . .
H25B H 0.8247 0.6970 0.5405 0.125 Uiso 1 1 calc R . . . .
C26 C 0.8943(16) 0.6555(13) 0.6269(11) 0.190(11) Uani 1 1 d . . . . .
H26A H 0.9380 0.6019 0.6103 0.286 Uiso 1 1 calc GR . . . .
H26B H 0.8540 0.6422 0.6679 0.286 Uiso 1 1 calc GR . . . .
H26C H 0.9624 0.7026 0.6316 0.286 Uiso 1 1 calc GR . . . .
C20 C 0.559(3) 0.8181(15) -0.1295(7) 0.077(6) Uani 0.497(18) 1 d D U P A 1
H20A H 0.4734 0.8061 -0.1524 0.092 Uiso 0.497(18) 1 calc R . P A 1
H20B H 0.6017 0.8719 -0.1478 0.092 Uiso 0.497(18) 1 calc R . P A 1
C21 C 0.658(2) 0.7369(16) -0.1363(10) 0.092(6) Uani 0.497(18) 1 d D U P A 1
H21A H 0.6089 0.6829 -0.1222 0.110 Uiso 0.497(18) 1 calc R . P A 1
H21B H 0.7353 0.7460 -0.1073 0.110 Uiso 0.497(18) 1 calc R . P A 1
C22 C 0.717(3) 0.718(2) -0.2032(11) 0.093(8) Uani 0.497(18) 1 d D U P A 1
H22A H 0.6458 0.6921 -0.2296 0.140 Uiso 0.497(18) 1 calc GR . P A 1
H22B H 0.7937 0.6771 -0.1999 0.140 Uiso 0.497(18) 1 calc GR . P A 1
H22C H 0.7477 0.7743 -0.2219 0.140 Uiso 0.497(18) 1 calc GR . P A 1
C20B C 0.638(3) 0.8024(17) -0.1107(10) 0.075(5) Uani 0.503(18) 1 d . U P A 2
H20C H 0.7029 0.8510 -0.1199 0.089 Uiso 0.503(18) 1 calc R . P A 2
H20D H 0.6897 0.7502 -0.0955 0.089 Uiso 0.503(18) 1 calc R . P A 2
C21B C 0.558(3) 0.7787(19) -0.1685(12) 0.098(6) Uani 0.503(18) 1 d . U P A 2
H21C H 0.4980 0.7284 -0.1575 0.118 Uiso 0.503(18) 1 calc R . P A 2
H21D H 0.4990 0.8299 -0.1785 0.118 Uiso 0.503(18) 1 calc R . P A 2
C22B C 0.627(4) 0.755(3) -0.2239(16) 0.137(11) Uani 0.503(18) 1 d . U P A 2
H22D H 0.5681 0.7662 -0.2600 0.206 Uiso 0.503(18) 1 calc GR . P A 2
H22E H 0.6518 0.6921 -0.2225 0.206 Uiso 0.503(18) 1 calc GR . P A 2
H22F H 0.7101 0.7912 -0.2279 0.206 Uiso 0.503(18) 1 calc GR . P A 2
O1A O 0.1671(6) 0.2521(4) 0.8785(3) 0.0576(15) Uani 1 1 d . . . . .
O2A O 0.1636(6) 0.2602(4) 0.6520(3) 0.0527(14) Uani 1 1 d . . . . .
O3A O 0.0269(6) 0.4104(4) 0.4732(3) 0.0558(14) Uani 1 1 d . . . . .
O4A O 0.0336(7) 0.3934(4) 1.0608(3) 0.0742(18) Uani 1 1 d . . . . .
N1A N 0.0908(6) 0.3295(5) 0.5627(3) 0.0486(16) Uani 1 1 d . . . . .
N2A N 0.1914(7) 0.4713(5) 0.5327(3) 0.0517(17) Uani 1 1 d . . . . .
N3A N 0.2658(6) 0.3987(4) 0.6290(3) 0.0445(14) Uani 1 1 d . . . . .
N4A N 0.3551(7) 0.5367(5) 0.5946(3) 0.0524(17) Uani 1 1 d . . . . .
H4AA H 0.3622 0.5774 0.5653 0.063 Uiso 1 1 calc R . . . .
N5A N 0.4344(6) 0.5453(4) 0.6502(3) 0.0508(16) Uani 1 1 d . . . . .
H5A H 0.4892 0.4998 0.6552 0.061 Uiso 1 1 d R . . . .
N6A N 0.4228(7) 0.5401(5) 0.8791(3) 0.0513(16) Uani 1 1 d . . . . .
H6AA H 0.5114 0.5326 0.8801 0.062 Uiso 1 1 calc R . . . .
N7A N 0.3439(7) 0.5312(5) 0.9334(3) 0.0537(17) Uani 1 1 d . . . . .
H7A H 0.3477 0.5735 0.9617 0.064 Uiso 1 1 calc R . . . .
N8A N 0.1867(8) 0.4600(5) 0.9995(3) 0.0584(18) Uani 1 1 d . . . . .
N9A N 0.0971(8) 0.3166(5) 0.9689(3) 0.0592(18) Uani 1 1 d . . . . .
N10A N 0.2601(7) 0.3916(4) 0.9003(3) 0.0477(15) Uani 1 1 d . . . . .
C1A C 0.2455(8) 0.2477(5) 0.8210(4) 0.0455(17) Uani 1 1 d . . . . .
C2A C 0.3789(10) 0.2168(6) 0.8213(4) 0.058(2) Uani 1 1 d . . . . .
H2A H 0.4247 0.2055 0.8596 0.070 Uiso 1 1 calc R . . . .
C3A C 0.4455(8) 0.2026(6) 0.7631(5) 0.057(2) Uani 1 1 d . . . . .
H3A H 0.5360 0.1805 0.7623 0.068 Uiso 1 1 calc R . . . .
C4A C 0.3778(8) 0.2210(6) 0.7067(4) 0.0494(19) Uani 1 1 d . . . . .
H4AB H 0.4214 0.2109 0.6677 0.059 Uiso 1 1 calc R . . . .
C5A C 0.2434(8) 0.2549(5) 0.7089(3) 0.0429(16) Uani 1 1 d . . . . .
C6A C 0.1766(8) 0.2691(5) 0.7654(4) 0.0445(18) Uani 1 1 d . . . . .
H6AB H 0.0870 0.2927 0.7663 0.053 Uiso 1 1 calc R . . . .
C7A C 0.1772(8) 0.3350(5) 0.6131(4) 0.0464(18) Uani 1 1 d . . . . .
C8A C 0.1055(8) 0.4019(6) 0.5254(3) 0.0463(17) Uani 1 1 d . . . . .
C9A C 0.2679(8) 0.4667(6) 0.5856(4) 0.0455(18) Uani 1 1 d . . . . .
C10A C 0.3604(7) 0.5655(5) 0.7066(4) 0.0448(18) Uani 1 1 d . . . . .
C11A C 0.2326(9) 0.6086(6) 0.7060(5) 0.060(2) Uani 1 1 d . . . . .
H11A H 0.1925 0.6257 0.6673 0.071 Uiso 1 1 calc R . . . .
C12A C 0.1648(10) 0.6259(7) 0.7629(5) 0.065(2) Uani 1 1 d . . . . .
H12A H 0.0785 0.6542 0.7623 0.078 Uiso 1 1 calc R . . . .
C13A C 0.2237(9) 0.6017(6) 0.8211(4) 0.058(2) Uani 1 1 d . . . . .
H13A H 0.1757 0.6121 0.8589 0.069 Uiso 1 1 calc R . . . .
C14A C 0.3548(8) 0.5616(5) 0.8225(4) 0.051(2) Uani 1 1 d . . . . .
C15A C 0.4205(7) 0.5442(5) 0.7645(4) 0.0425(17) Uani 1 1 d . . . . .
H15A H 0.5079 0.5173 0.7649 0.051 Uiso 1 1 calc R . . . .
C16A C 0.2604(8) 0.4590(5) 0.9446(4) 0.0480(18) Uani 1 1 d . . . . .
C17A C 0.1091(9) 0.3880(6) 1.0078(4) 0.0516(19) Uani 1 1 d . . . . .
C18A C 0.1777(8) 0.3246(5) 0.9182(4) 0.0497(19) Uani 1 1 d . . . . .
C19A C -0.0911(9) 0.3513(6) 0.4657(4) 0.057(2) Uani 1 1 d . . . . .
H19E H -0.1337 0.3388 0.5068 0.069 Uiso 1 1 calc R . . . .
H19F H -0.0630 0.2942 0.4465 0.069 Uiso 1 1 calc R . . . .
C20A C -0.1920(10) 0.4008(9) 0.4224(5) 0.082(3) Uani 1 1 d . . . . .
H20E H -0.1450 0.4177 0.3832 0.098 Uiso 1 1 calc R . . . .
H20F H -0.2680 0.3605 0.4115 0.098 Uiso 1 1 calc R . . . .
C21A C -0.2489(13) 0.4846(9) 0.4541(7) 0.112(5) Uani 1 1 d . . . . .
H21E H -0.1717 0.5229 0.4666 0.135 Uiso 1 1 calc R . . . .
H21F H -0.2972 0.4666 0.4928 0.135 Uiso 1 1 calc R . . . .
C22A C -0.3482(16) 0.5408(14) 0.4131(10) 0.195(11) Uani 1 1 d . . . . .
H22G H -0.2958 0.5759 0.3829 0.293 Uiso 1 1 calc GR . . . .
H22H H -0.4009 0.5807 0.4401 0.293 Uiso 1 1 calc GR . . . .
H22I H -0.4101 0.5010 0.3906 0.293 Uiso 1 1 calc GR . . . .
C23A C -0.0629(11) 0.3185(8) 1.0755(5) 0.081(3) Uani 1 1 d D . . . .
H23C H -0.0183 0.2601 1.0694 0.097 Uiso 0.377(17) 1 calc R . P B 1
H23D H -0.1449 0.3215 1.0487 0.097 Uiso 0.377(17) 1 calc R . P B 1
H23E H -0.0116 0.2650 1.0886 0.097 Uiso 0.623(17) 1 calc R . P B 2
H23F H -0.1177 0.3033 1.0381 0.097 Uiso 0.623(17) 1 calc R . P B 2
C24A C -0.101(4) 0.333(2) 1.1463(9) 0.092(8) Uani 0.377(17) 1 d D U P B 1
H24C H -0.1628 0.2854 1.1601 0.110 Uiso 0.377(17) 1 calc R . P B 1
H24D H -0.0169 0.3297 1.1719 0.110 Uiso 0.377(17) 1 calc R . P B 1
C25A C -0.171(4) 0.426(2) 1.1580(13) 0.106(8) Uani 0.377(17) 1 d D U P B 1
H25C H -0.1021 0.4728 1.1513 0.127 Uiso 0.377(17) 1 calc R . P B 1
H25D H -0.2425 0.4337 1.1259 0.127 Uiso 0.377(17) 1 calc R . P B 1
C26A C -0.237(3) 0.441(3) 1.2240(12) 0.090(9) Uani 0.377(17) 1 d D U P B 1
H26D H -0.3142 0.4813 1.2200 0.135 Uiso 0.377(17) 1 d R . P B 1
H26E H -0.1691 0.4665 1.2524 0.135 Uiso 0.377(17) 1 d R . P B 1
H26F H -0.2682 0.3836 1.2408 0.135 Uiso 0.377(17) 1 d R . P B 1
C24B C -0.1570(18) 0.3509(15) 1.1295(8) 0.085(5) Uani 0.623(17) 1 d D U P B 2
H24E H -0.2269 0.3056 1.1396 0.103 Uiso 0.623(17) 1 calc R . P B 2
H24F H -0.2028 0.4073 1.1182 0.103 Uiso 0.623(17) 1 calc R . P B 2
C25B C -0.056(2) 0.3648(17) 1.1865(9) 0.117(6) Uani 0.623(17) 1 d D U P B 2
H25E H -0.0120 0.3078 1.1978 0.141 Uiso 0.623(17) 1 calc R . P B 2
H25F H 0.0156 0.4082 1.1753 0.141 Uiso 0.623(17) 1 calc R . P B 2
C26B C -0.142(4) 0.400(3) 1.2425(14) 0.186(13) Uani 0.623(17) 1 d D U P B 2
H26G H -0.0965 0.3854 1.2820 0.279 Uiso 0.623(17) 1 d R . P B 2
H26H H -0.1517 0.4648 1.2390 0.279 Uiso 0.623(17) 1 d R . P B 2
H26I H -0.2324 0.3725 1.2417 0.279 Uiso 0.623(17) 1 d R . P B 2
Cl1 Cl 0.3425(5) 0.0848(4) 0.9763(3) 0.161(2) Uani 1 1 d . . . . .
Cl2 Cl 0.1159(5) 0.0608(4) 1.0635(2) 0.1518(19) Uani 1 1 d . . . . .
C27 C 0.1656(15) 0.0831(11) 0.9897(6) 0.114(4) Uani 1 1 d . . . . .
H27A H 0.1279 0.1417 0.9776 0.137 Uiso 1 1 calc R . . . .
H27B H 0.1246 0.0380 0.9616 0.137 Uiso 1 1 calc R . . . .

loop_
_atom_site_aniso_label
_atom_site_aniso_U_11
_atom_site_aniso_U_22
_atom_site_aniso_U_33
_atom_site_aniso_U_23
_atom_site_aniso_U_13
_atom_site_aniso_U_12
O1 0.063(3) 0.052(3) 0.057(3) 0.019(3) -0.004(3) -0.014(3)
O2 0.079(4) 0.032(3) 0.062(3) -0.004(3) 0.018(3) -0.013(3)
O3 0.083(4) 0.054(4) 0.060(4) -0.008(3) 0.023(3) -0.017(3)
O4 0.055(3) 0.063(4) 0.065(4) 0.007(3) -0.005(3) -0.017(3)
N1 0.067(4) 0.044(4) 0.052(4) -0.002(3) 0.007(3) -0.009(3)
N2 0.056(4) 0.041(4) 0.055(4) -0.001(3) 0.005(3) -0.003(3)
N3 0.048(3) 0.041(3) 0.052(4) 0.003(3) 0.003(3) -0.001(3)
N4 0.064(4) 0.050(4) 0.062(4) -0.007(3) 0.016(3) -0.017(4)
N5 0.049(3) 0.040(4) 0.066(4) 0.002(3) 0.005(3) -0.007(3)
N6 0.044(3) 0.050(4) 0.051(4) 0.009(3) -0.001(3) -0.007(3)
N7 0.058(4) 0.050(4) 0.056(4) 0.017(3) 0.003(3) -0.012(3)
N8 0.049(3) 0.043(4) 0.045(3) 0.009(3) -0.002(3) -0.004(3)
N9 0.055(4) 0.044(4) 0.061(4) 0.005(3) 0.006(3) -0.002(3)
N10 0.050(3) 0.035(3) 0.053(4) 0.006(3) 0.010(3) -0.001(3)
C1 0.056(5) 0.031(4) 0.070(5) 0.004(4) 0.005(4) -0.009(4)
C2 0.056(5) 0.040(4) 0.073(6) 0.004(4) 0.019(4) -0.011(4)
C3 0.050(4) 0.042(5) 0.077(6) 0.007(4) 0.008(4) 0.003(4)
C4 0.046(4) 0.033(4) 0.068(5) 0.003(4) -0.005(4) -0.004(3)
C5 0.064(5) 0.032(4) 0.049(4) 0.003(3) 0.013(4) -0.014(4)
C6 0.049(4) 0.030(4) 0.067(5) 0.007(3) 0.016(4) 0.001(3)
C7 0.051(4) 0.047(5) 0.056(5) -0.004(4) 0.005(4) -0.004(4)
C8 0.054(4) 0.050(5) 0.056(5) 0.002(4) 0.005(4) -0.004(4)
C9 0.042(4) 0.040(4) 0.066(5) -0.003(4) 0.003(4) -0.007(3)
C10 0.044(4) 0.031(4) 0.052(4) 0.001(3) -0.005(3) -0.002(3)
C11 0.045(4) 0.046(5) 0.099(7) -0.013(5) 0.003(5) 0.004(4)
C12 0.054(5) 0.054(6) 0.097(7) -0.007(5) -0.005(5) 0.019(4)
C13 0.060(5) 0.045(5) 0.067(5) 0.001(4) -0.015(4) -0.002(4)
C14 0.041(4) 0.032(4) 0.061(5) 0.002(3) -0.009(4) -0.007(3)
C15 0.035(4) 0.043(4) 0.071(5) 0.006(4) 0.007(4) 0.001(3)
C16 0.046(4) 0.038(4) 0.056(5) 0.000(4) 0.014(4) -0.004(4)
C17 0.043(4) 0.050(5) 0.056(5) 0.002(4) 0.009(4) -0.006(4)
C18 0.049(4) 0.047(4) 0.040(4) 0.007(3) 0.005(3) -0.007(4)
C19 0.109(8) 0.064(6) 0.080(7) -0.002(5) 0.042(6) -0.024(6)
C23 0.060(5) 0.088(8) 0.086(7) 0.006(6) -0.019(5) -0.031(5)
C24 0.064(6) 0.076(7) 0.082(7) 0.013(5) -0.015(5) -0.018(5)
C25 0.070(7) 0.087(8) 0.157(12) 0.019(9) -0.032(8) -0.006(7)
C26 0.098(10) 0.136(15) 0.34(3) 0.131(18) -0.057(15) -0.014(10)
C20 0.088(10) 0.072(9) 0.071(10) 0.002(8) 0.018(9) -0.019(9)
C21 0.094(10) 0.090(10) 0.091(10) -0.015(9) 0.020(9) -0.014(9)
C22 0.088(14) 0.103(16) 0.089(14) 0.000(12) 0.053(12) 0.000(12)
C20B 0.082(10) 0.070(9) 0.072(9) -0.003(8) 0.020(8) -0.009(9)
C21B 0.115(10) 0.094(10) 0.086(10) 0.001(9) 0.025(9) -0.031(9)
C22B 0.15(2) 0.13(2) 0.122(18) -0.017(16) 0.043(17) -0.046(18)
O1A 0.078(4) 0.046(3) 0.049(3) -0.001(3) 0.002(3) -0.020(3)
O2A 0.064(3) 0.040(3) 0.054(3) 0.006(2) -0.004(3) -0.014(3)
O3A 0.060(3) 0.057(4) 0.050(3) 0.007(3) 0.003(3) -0.008(3)
O4A 0.099(5) 0.054(4) 0.070(4) -0.006(3) 0.021(3) -0.022(4)
N1A 0.045(3) 0.052(4) 0.049(4) -0.002(3) 0.003(3) -0.002(3)
N2A 0.047(4) 0.048(4) 0.061(4) 0.003(3) 0.000(3) -0.001(3)
N3A 0.048(3) 0.037(3) 0.048(3) 0.005(3) 0.004(3) -0.006(3)
N4A 0.060(4) 0.037(3) 0.061(4) 0.013(3) -0.009(3) -0.009(3)
N5A 0.047(3) 0.041(4) 0.064(4) 0.010(3) 0.002(3) 0.009(3)
N6A 0.048(3) 0.048(4) 0.057(4) 0.001(3) 0.006(3) -0.005(3)
N7A 0.072(4) 0.035(3) 0.054(4) -0.009(3) 0.004(3) -0.013(3)
N8A 0.068(4) 0.042(4) 0.065(5) -0.003(3) 0.001(4) -0.010(3)
N9A 0.073(5) 0.054(4) 0.051(4) -0.001(3) 0.001(3) -0.016(4)
N10A 0.059(4) 0.033(3) 0.052(4) -0.003(3) 0.001(3) -0.009(3)
C1A 0.053(4) 0.028(4) 0.056(5) 0.000(3) -0.001(4) -0.001(3)
C2A 0.068(5) 0.040(4) 0.066(5) 0.011(4) -0.018(5) -0.005(4)
C3A 0.039(4) 0.038(4) 0.094(7) 0.003(4) 0.001(4) -0.004(3)
C4A 0.045(4) 0.043(4) 0.059(5) 0.002(4) 0.009(4) -0.004(3)
C5A 0.052(4) 0.034(4) 0.043(4) 0.003(3) -0.006(3) -0.004(3)
C6A 0.047(4) 0.035(4) 0.052(4) -0.001(3) -0.004(3) -0.003(3)
C7A 0.046(4) 0.040(4) 0.053(4) -0.001(3) 0.011(4) 0.005(4)
C8A 0.051(4) 0.047(4) 0.041(4) 0.004(3) 0.000(3) 0.009(4)
C9A 0.041(4) 0.048(4) 0.047(4) 0.003(3) 0.007(3) 0.008(3)
C10A 0.039(4) 0.035(4) 0.060(5) 0.008(4) -0.004(4) 0.002(3)
C11A 0.053(5) 0.046(5) 0.080(6) 0.003(4) -0.008(4) 0.012(4)
C12A 0.059(5) 0.060(6) 0.076(6) -0.005(5) -0.008(5) 0.019(5)
C13A 0.057(5) 0.052(5) 0.064(5) -0.006(4) 0.011(4) 0.000(4)
C14A 0.047(4) 0.031(4) 0.074(5) -0.012(4) 0.002(4) -0.001(3)
C15A 0.033(3) 0.030(4) 0.064(5) 0.004(3) 0.004(3) 0.004(3)
C16A 0.059(5) 0.039(4) 0.046(4) 0.000(3) -0.002(4) 0.005(4)
C17A 0.063(5) 0.043(4) 0.049(4) 0.003(4) 0.007(4) -0.004(4)
C18A 0.061(5) 0.034(4) 0.054(5) 0.000(4) -0.014(4) 0.000(4)
C19A 0.060(5) 0.054(5) 0.057(5) 0.003(4) 0.001(4) -0.002(4)
C20A 0.058(5) 0.123(10) 0.065(6) 0.043(7) -0.012(4) -0.008(6)
C21A 0.082(8) 0.101(10) 0.153(12) 0.053(9) 0.033(8) 0.042(7)
C22A 0.111(11) 0.19(2) 0.29(3) 0.14(2) -0.004(14) 0.042(13)
C23A 0.087(7) 0.073(7) 0.082(7) -0.013(6) 0.022(5) -0.035(6)
C24A 0.093(12) 0.088(12) 0.093(12) 0.004(10) 0.013(10) -0.018(10)
C25A 0.113(12) 0.100(12) 0.105(12) -0.009(10) 0.014(10) -0.023(10)
C26A 0.096(17) 0.113(19) 0.060(14) -0.010(13) 0.032(13) 0.002(15)
C24B 0.089(10) 0.073(9) 0.095(9) 0.002(8) 0.027(8) -0.014(8)
C25B 0.140(11) 0.108(10) 0.104(10) 0.007(9) 0.031(9) -0.044(9)
C26B 0.23(2) 0.17(2) 0.159(19) -0.012(17) 0.046(18) -0.065(19)
Cl1 0.112(3) 0.188(5) 0.182(4) 0.047(4) 0.008(3) 0.018(3)
Cl2 0.154(4) 0.173(5) 0.129(3) 0.048(3) 0.001(3) -0.029(3)
C27 0.125(11) 0.113(11) 0.106(10) 0.019(9) 0.004(8) 0.004(9)

loop_
_atom_type_symbol
_atom_type_description
_atom_type_scat_dispersion_real
_atom_type_scat_dispersion_imag
_atom_type_scat_source
C C 0.0033 0.0016 'International Tables Vol C Tables 4.2.6.8 and 6.1.1.4'
H H 0.0000 0.0000 'International Tables Vol C Tables 4.2.6.8 and 6.1.1.4'
Cl Cl 0.1484 0.1585 'International Tables Vol C Tables 4.2.6.8 and 6.1.1.4'
N N 0.0061 0.0033 'International Tables Vol C Tables 4.2.6.8 and 6.1.1.4'
O O 0.0106 0.0060 'International Tables Vol C Tables 4.2.6.8 and 6.1.1.4'

loop_
_geom_angle_atom_site_label_1
_geom_angle_atom_site_label_2
_geom_angle_atom_site_label_3
_geom_angle
C18 O1 C1 120.3(6)
C7 O2 C5 118.9(6)
C8 O3 C19 118.0(7)
C17 O4 C23 118.6(7)
C7 N1 C8 111.7(7)
C8 N2 C9 112.1(7)
C7 N3 C9 112.2(6)
N5 N4 H4 118.8
C9 N4 H4 118.8
C9 N4 N5 122.4(7)
N4 N5 H5 103.1
N4 N5 C10 117.7(6)
C10 N5 H5 115.6
N7 N6 H6 121.9
C14 N6 H6 121.9
C14 N6 N7 116.2(6)
N6 N7 H7 118.7
C16 N7 N6 122.5(6)
C16 N7 H7 118.7
C17 N8 C16 113.7(7)
C18 N9 C17 111.5(7)
C18 N10 C16 112.1(7)
C2 C1 O1 120.9(8)
C2 C1 C6 122.0(8)
C6 C1 O1 116.4(7)
C1 C2 H2 120.4
C1 C2 C3 119.2(8)
C3 C2 H2 120.4
C2 C3 H3 120.0
C2 C3 C4 120.0(7)
C4 C3 H3 120.0
C3 C4 H4A 120.8
C5 C4 C3 118.4(7)
C5 C4 H4A 120.8
C4 C5 O2 119.4(7)
C6 C5 O2 118.4(7)
C6 C5 C4 121.6(7)
C1 C6 H6A 120.6
C5 C6 C1 118.8(7)
C5 C6 H6A 120.6
N1 C7 O2 111.3(7)
N3 C7 O2 118.8(7)
N3 C7 N1 129.9(8)
O3 C8 N1 119.7(7)
O3 C8 N2 112.6(7)
N1 C8 N2 127.6(7)
N2 C9 N3 126.4(7)
N4 C9 N2 114.6(7)
N4 C9 N3 119.0(7)
N5 C10 C11 120.6(8)
C15 C10 N5 119.1(7)
C15 C10 C11 120.1(8)
C10 C11 H11 120.9
C12 C11 C10 118.3(9)
C12 C11 H11 120.9
C11 C12 H12 118.9
C11 C12 C13 122.2(8)
C13 C12 H12 118.9
C12 C13 H13 120.5
C14 C13 C12 118.9(8)
C14 C13 H13 120.5
N6 C14 C13 122.5(7)
N6 C14 C15 118.7(7)
C13 C14 C15 118.7(8)
C10 C15 C14 121.7(7)
C10 C15 H15 119.1
C14 C15 H15 119.1
N7 C16 N10 117.5(7)
N8 C16 N7 117.0(7)
N8 C16 N10 125.4(7)
O4 C17 N9 119.2(7)
N8 C17 O4 113.3(7)
N8 C17 N9 127.5(8)
N9 C18 O1 112.2(7)
N10 C18 O1 118.3(7)
N10 C18 N9 129.6(7)
O3 C19 H19A 111.2
O3 C19 H19B 111.2
O3 C19 H19C 110.0
O3 C19 H19D 110.0
O3 C19 C20 102.7(11)
O3 C19 C20B 108.5(11)
H19A C19 H19B 109.1
H19C C19 H19D 108.4
C20 C19 H19A 111.2
C20 C19 H19B 111.2
C20B C19 H19C 110.0
C20B C19 H19D 110.0
O4 C23 H23A 110.3
O4 C23 H23B 110.3
O4 C23 C24 107.0(9)
H23A C23 H23B 108.6
C24 C23 H23A 110.3
C24 C23 H23B 110.3
C23 C24 H24A 109.3
C23 C24 H24B 109.3
C23 C24 C25 111.5(10)
H24A C24 H24B 108.0
C25 C24 H24A 109.3
C25 C24 H24B 109.3
C24 C25 H25A 108.9
C24 C25 H25B 108.9
H25A C25 H25B 107.7
C26 C25 C24 113.2(14)
C26 C25 H25A 108.9
C26 C25 H25B 108.9
C25 C26 H26A 109.5
C25 C26 H26B 109.5
C25 C26 H26C 109.5
H26A C26 H26B 109.5
H26A C26 H26C 109.5
H26B C26 H26C 109.5
C19 C20 H20A 109.8
C19 C20 H20B 109.8
H20A C20 H20B 108.3
C21 C20 C19 109.2(14)
C21 C20 H20A 109.8
C21 C20 H20B 109.8
C20 C21 H21A 108.1
C20 C21 H21B 108.1
C20 C21 C22 116.8(19)
H21A C21 H21B 107.3
C22 C21 H21A 108.1
C22 C21 H21B 108.1
C21 C22 H22A 109.5
C21 C22 H22B 109.5
C21 C22 H22C 109.5
H22A C22 H22B 109.5
H22A C22 H22C 109.5
H22B C22 H22C 109.5
C19 C20B H20C 110.4
C19 C20B H20D 110.4
H20C C20B H20D 108.6
C21B C20B C19 106.8(19)
C21B C20B H20C 110.4
C21B C20B H20D 110.4
C20B C21B H21C 107.3
C20B C21B H21D 107.3
H21C C21B H21D 106.9
C22B C21B C20B 120(3)
C22B C21B H21C 107.3
C22B C21B H21D 107.3
C21B C22B H22D 109.5
C21B C22B H22E 109.5
C21B C22B H22F 109.5
H22D C22B H22E 109.5
H22D C22B H22F 109.5
H22E C22B H22F 109.5
C18A O1A C1A 120.8(6)
C7A O2A C5A 119.2(6)
C8A O3A C19A 118.7(6)
C17A O4A C23A 118.3(7)
C8A N1A C7A 110.2(7)
C8A N2A C9A 113.8(7)
C7A N3A C9A 111.7(6)
N5A N4A H4AA 119.1
C9A N4A H4AA 119.1
C9A N4A N5A 121.8(6)
N4A N5A H5A 111.6
N4A N5A C10A 116.1(6)
C10A N5A H5A 111.8
N7A N6A H6AA 121.1
N7A N6A C14A 117.8(6)
C14A N6A H6AA 121.1
N6A N7A H7A 118.4
C16A N7A N6A 123.2(7)
C16A N7A H7A 118.4
C17A N8A C16A 113.8(7)
C18A N9A C17A 111.6(7)
C18A N10A C16A 110.8(7)
C2A C1A O1A 120.8(7)
C2A C1A C6A 122.3(8)
C6A C1A O1A 116.7(7)
C1A C2A H2A 120.6
C1A C2A C3A 118.7(8)
C3A C2A H2A 120.6
C2A C3A H3A 119.9
C4A C3A C2A 120.2(8)
C4A C3A H3A 119.9
C3A C4A H4AB 120.5
C3A C4A C5A 119.0(7)
C5A C4A H4AB 120.5
C4A C5A O2A 119.8(7)
C6A C5A O2A 117.6(7)
C6A C5A C4A 121.7(7)
C1A C6A H6AB 121.0
C5A C6A C1A 118.1(7)
C5A C6A H6AB 121.0
N1A C7A O2A 110.8(7)
N3A C7A O2A 119.0(7)
N3A C7A N1A 130.2(7)
N1A C8A O3A 119.6(7)
N2A C8A O3A 112.1(7)
N2A C8A N1A 128.2(7)
N2A C9A N3A 126.0(7)
N2A C9A N4A 115.0(7)
N4A C9A N3A 119.0(7)
C11A C10A N5A 122.4(7)
C15A C10A N5A 118.4(6)
C15A C10A C11A 119.1(8)
C10A C11A H11A 120.2
C12A C11A C10A 119.7(8)
C12A C11A H11A 120.2
C11A C12A H12A 119.5
C11A C12A C13A 121.0(8)
C13A C12A H12A 119.5
C12A C13A H13A 120.1
C12A C13A C14A 119.8(8)
C14A C13A H13A 120.1
N6A C14A C13A 122.8(8)
N6A C14A C15A 119.1(7)
C15A C14A C13A 118.1(8)
C10A C15A C14A 122.2(7)
C10A C15A H15A 118.9
C14A C15A H15A 118.9
N7A C16A N10A 117.2(7)
N8A C16A N7A 116.8(7)
N8A C16A N10A 125.9(7)
O4A C17A N9A 120.6(7)
N8A C17A O4A 111.9(7)
N8A C17A N9A 127.5(7)
N9A C18A O1A 112.1(7)
N10A C18A O1A 117.5(7)
N10A C18A N9A 130.3(8)
O3A C19A H19E 110.5
O3A C19A H19F 110.5
O3A C19A C20A 106.3(7)
H19E C19A H19F 108.7
C20A C19A H19E 110.5
C20A C19A H19F 110.5
C19A C20A H20E 109.3
C19A C20A H20F 109.3
H20E C20A H20F 108.0
C21A C20A C19A 111.5(10)
C21A C20A H20E 109.3
C21A C20A H20F 109.3
C20A C21A H21E 108.5
C20A C21A H21F 108.5
C20A C21A C22A 115.2(14)
H21E C21A H21F 107.5
C22A C21A H21E 108.5
C22A C21A H21F 108.5
C21A C22A H22G 109.5
C21A C22A H22H 109.5
C21A C22A H22I 109.5
H22G C22A H22H 109.5
H22G C22A H22I 109.5
H22H C22A H22I 109.5
O4A C23A H23C 110.9
O4A C23A H23D 110.9
O4A C23A H23E 110.3
O4A C23A H23F 110.3
O4A C23A C24A 104.0(16)
O4A C23A C24B 107.2(10)
H23C C23A H23D 109.0
H23E C23A H23F 108.5
C24A C23A H23C 110.9
C24A C23A H23D 110.9
C24B C23A H23E 110.3
C24B C23A H23F 110.3
C23A C24A H24C 109.1
C23A C24A H24D 109.1
H24C C24A H24D 107.8
C25A C24A C23A 112.6(19)
C25A C24A H24C 109.1
C25A C24A H24D 109.1
C24A C25A H25C 108.1
C24A C25A H25D 108.1
H25C C25A H25D 107.3
C26A C25A C24A 117(2)
C26A C25A H25C 108.1
C26A C25A H25D 108.1
C25A C26A H26D 109.5
C25A C26A H26E 109.5
C25A C26A H26F 109.5
H26D C26A H26E 109.5
H26D C26A H26F 109.5
H26E C26A H26F 109.5
C23A C24B H24E 111.0
C23A C24B H24F 111.0
C23A C24B C25B 103.8(14)
H24E C24B H24F 109.0
C25B C24B H24E 111.0
C25B C24B H24F 111.0
C24B C25B H25E 110.3
C24B C25B H25F 110.3
H25E C25B H25F 108.5
C26B C25B C24B 107(2)
C26B C25B H25E 110.3
C26B C25B H25F 110.3
C25B C26B H26G 109.5
C25B C26B H26H 109.5
C25B C26B H26I 109.4
H26G C26B H26H 109.5
H26G C26B H26I 109.5
H26H C26B H26I 109.5
Cl1 C27 H27A 108.2
Cl1 C27 H27B 108.2
Cl2 C27 Cl1 116.2(8)
Cl2 C27 H27A 108.2
Cl2 C27 H27B 108.2
H27A C27 H27B 107.4

loop_
_geom_bond_atom_site_label_1
_geom_bond_atom_site_label_2
_geom_bond_distance
O1 C1 1.409(10)
O1 C18 1.345(9)
O2 C5 1.404(9)
O2 C7 1.352(10)
O3 C8 1.335(10)
O3 C19 1.448(11)
O4 C17 1.330(9)
O4 C23 1.461(11)
N1 C7 1.326(10)
N1 C8 1.339(11)
N2 C8 1.343(10)
N2 C9 1.347(10)
N3 C7 1.299(10)
N3 C9 1.361(10)
N4 H4 0.8600
N4 N5 1.402(9)
N4 C9 1.327(10)
N5 H5 0.8601
N5 C10 1.409(10)
N6 H6 0.8600
N6 N7 1.402(9)
N6 C14 1.386(10)
N7 H7 0.8600
N7 C16 1.348(10)
N8 C16 1.331(10)
N8 C17 1.320(10)
N9 C17 1.338(11)
N9 C18 1.315(10)
N10 C16 1.360(10)
N10 C18 1.313(10)
C1 C2 1.368(11)
C1 C6 1.383(11)
C2 H2 0.9300
C2 C3 1.384(12)
C3 H3 0.9300
C3 C4 1.407(12)
C4 H4A 0.9300
C4 C5 1.391(11)
C5 C6 1.359(11)
C6 H6A 0.9300
C10 C11 1.411(11)
C10 C15 1.356(11)
C11 H11 0.9300
C11 C12 1.361(13)
C12 H12 0.9300
C12 C13 1.400(13)
C13 H13 0.9300
C13 C14 1.391(11)
C14 C15 1.393(11)
C15 H15 0.9300
C19 H19A 0.9700
C19 H19B 0.9700
C19 H19C 0.9700
C19 H19D 0.9700
C19 C20 1.538(13)
C19 C20B 1.59(2)
C23 H23A 0.9700
C23 H23B 0.9700
C23 C24 1.483(14)
C24 H24A 0.9700
C24 H24B 0.9700
C24 C25 1.521(17)
C25 H25A 0.9700
C25 H25B 0.9700
C25 C26 1.488(18)
C26 H26A 0.9600
C26 H26B 0.9600
C26 H26C 0.9600
C20 H20A 0.9700
C20 H20B 0.9700
C20 C21 1.534(14)
C21 H21A 0.9700
C21 H21B 0.9700
C21 C22 1.534(13)
C22 H22A 0.9600
C22 H22B 0.9600
C22 H22C 0.9600
C20B H20C 0.9700
C20B H20D 0.9700
C20B C21B 1.47(4)
C21B H21C 0.9700
C21B H21D 0.9700
C21B C22B 1.38(4)
C22B H22D 0.9600
C22B H22E 0.9600
C22B H22F 0.9600
O1A C1A 1.421(9)
O1A C18A 1.357(9)
O2A C5A 1.418(9)
O2A C7A 1.378(9)
O3A C8A 1.334(9)
O3A C19A 1.441(10)
O4A C17A 1.328(9)
O4A C23A 1.475(11)
N1A C7A 1.345(10)
N1A C8A 1.330(10)
N2A C8A 1.323(11)
N2A C9A 1.330(10)
N3A C7A 1.311(10)
N3A C9A 1.353(10)
N4A H4AA 0.8600
N4A N5A 1.397(9)
N4A C9A 1.343(10)
N5A H5A 0.8598
N5A C10A 1.411(10)
N6A H6AA 0.8600
N6A N7A 1.372(9)
N6A C14A 1.390(10)
N7A H7A 0.8600
N7A C16A 1.354(10)
N8A C16A 1.350(10)
N8A C17A 1.309(10)
N9A C17A 1.333(11)
N9A C18A 1.321(11)
N10A C16A 1.358(10)
N10A C18A 1.320(10)
C1A C2A 1.363(12)
C1A C6A 1.377(11)
C2A H2A 0.9300
C2A C3A 1.391(13)
C3A H3A 0.9300
C3A C4A 1.374(12)
C4A H4AB 0.9300
C4A C5A 1.387(11)
C5A C6A 1.361(10)
C6A H6AB 0.9300
C10A C11A 1.384(11)
C10A C15A 1.378(10)
C11A H11A 0.9300
C11A C12A 1.382(13)
C12A H12A 0.9300
C12A C13A 1.388(13)
C13A H13A 0.9300
C13A C14A 1.394(12)
C14A C15A 1.391(11)
C15A H15A 0.9300
C19A H19E 0.9700
C19A H19F 0.9700
C19A C20A 1.514(12)
C20A H20E 0.9700
C20A H20F 0.9700
C20A C21A 1.505(19)
C21A H21E 0.9700
C21A H21F 0.9700
C21A C22A 1.527(17)
C22A H22G 0.9600
C22A H22H 0.9600
C22A H22I 0.9600
C23A H23C 0.9700
C23A H23D 0.9700
C23A H23E 0.9700
C23A H23F 0.9700
C23A C24A 1.540(14)
C23A C24B 1.524(12)
C24A H24C 0.9700
C24A H24D 0.9700
C24A C25A 1.537(14)
C25A H25C 0.9700
C25A H25D 0.9700
C25A C26A 1.534(14)
C26A H26D 0.9599
C26A H26E 0.9600
C26A H26F 0.9600
C24B H24E 0.9700
C24B H24F 0.9700
C24B C25B 1.551(13)
C25B H25E 0.9700
C25B H25F 0.9700
C25B C26B 1.526(14)
C26B H26G 0.9600
C26B H26H 0.9600
C26B H26I 0.9600
Cl1 C27 1.726(14)
Cl2 C27 1.649(13)
C27 H27A 0.9700
C27 H27B 0.9700

loop_
_geom_hbond_atom_site_label_D
_geom_hbond_atom_site_label_H
_geom_hbond_atom_site_label_A
_geom_hbond_distance_DH
_geom_hbond_distance_HA
_geom_hbond_distance_DA
_geom_hbond_angle_DHA
_geom_hbond_site_symmetry_A
N4 H4 N8A 0.86 2.13 2.991(10) 175.2 1_554
N5 H5 O1A 0.86 2.51 3.304(9) 154.6 2_556
N6 H6 O2A 0.86 2.65 3.286(9) 131.9 2_556
N7 H7 N2A 0.86 2.17 2.990(10) 159.9 .
N4A H4AA N8 0.86 2.16 3.001(9) 167.2 .
N5A H5A O1 0.86 2.32 3.144(8) 162.0 2_646
N6A H6AA O2 0.86 2.63 3.301(9) 136.4 2_646
N7A H7A N2 0.86 2.12 2.962(9) 166.0 1_556

loop_
_geom_torsion_atom_site_label_1
_geom_torsion_atom_site_label_2
_geom_torsion_atom_site_label_3
_geom_torsion_atom_site_label_4
_geom_torsion
O1 C1 C2 C3 171.6(7)
O1 C1 C6 C5 -171.7(7)
O2 C5 C6 C1 172.3(6)
O3 C19 C20 C21 -71(2)
O3 C19 C20B C21B 65(2)
O4 C23 C24 C25 66.6(11)
N4 N5 C10 C11 -27.5(11)
N4 N5 C10 C15 157.6(7)
N5 N4 C9 N2 -177.7(7)
N5 N4 C9 N3 3.4(12)
N5 C10 C11 C12 -177.0(8)
N5 C10 C15 C14 178.1(7)
N6 N7 C16 N8 -175.5(7)
N6 N7 C16 N10 7.4(11)
N6 C14 C15 C10 179.4(7)
N7 N6 C14 C13 26.1(10)
N7 N6 C14 C15 -156.4(7)
C1 O1 C18 N9 -176.6(7)
C1 O1 C18 N10 3.8(11)
C1 C2 C3 C4 -1.9(12)
C2 C1 C6 C5 -1.2(12)
C2 C3 C4 C5 1.9(12)
C3 C4 C5 O2 -172.6(7)
C3 C4 C5 C6 -1.6(11)
C4 C5 C6 C1 1.3(11)
C5 O2 C7 N1 -175.7(7)
C5 O2 C7 N3 4.6(11)
C6 C1 C2 C3 1.5(12)
C7 O2 C5 C4 -92.5(9)
C7 O2 C5 C6 96.2(9)
C7 N1 C8 O3 178.5(8)
C7 N1 C8 N2 1.9(13)
C7 N3 C9 N2 1.6(12)
C7 N3 C9 N4 -179.7(7)
C8 O3 C19 C20 -168.7(11)
C8 O3 C19 C20B 157.7(12)
C8 N1 C7 O2 179.0(7)
C8 N1 C7 N3 -1.3(13)
C8 N2 C9 N3 -1.0(12)
C8 N2 C9 N4 -179.8(7)
C9 N2 C8 O3 -177.7(7)
C9 N2 C8 N1 -0.9(12)
C9 N3 C7 O2 179.4(7)
C9 N3 C7 N1 -0.3(13)
C9 N4 N5 C10 -81.4(10)
C10 C11 C12 C13 1.0(14)
C11 C10 C15 C14 3.2(12)
C11 C12 C13 C14 -0.9(14)
C12 C13 C14 N6 179.3(8)
C12 C13 C14 C15 1.8(12)
C13 C14 C15 C10 -3.0(12)
C14 N6 N7 C16 67.8(10)
C15 C10 C11 C12 -2.1(12)
C16 N8 C17 O4 -177.8(7)
C16 N8 C17 N9 2.2(12)
C16 N10 C18 O1 -178.3(7)
C16 N10 C18 N9 2.3(12)
C17 O4 C23 C24 -164.4(8)
C17 N8 C16 N7 179.6(7)
C17 N8 C16 N10 -3.6(11)
C17 N9 C18 O1 177.1(7)
C17 N9 C18 N10 -3.4(12)
C18 O1 C1 C2 75.5(10)
C18 O1 C1 C6 -113.9(8)
C18 N9 C17 O4 -179.1(7)
C18 N9 C17 N8 0.9(12)
C18 N10 C16 N7 178.5(7)
C18 N10 C16 N8 1.6(11)
C19 O3 C8 N1 6.7(13)
C19 O3 C8 N2 -176.2(9)
C19 C20 C21 C22 -172(2)
C19 C20B C21B C22B 175(3)
C23 O4 C17 N8 176.6(8)
C23 O4 C17 N9 -3.5(12)
C23 C24 C25 C26 172.1(11)
O1A C1A C2A C3A 171.7(7)
O1A C1A C6A C5A -172.0(6)
O2A C5A C6A C1A 168.0(6)
O3A C19A C20A C21A -66.2(10)
O4A C23A C24A C25A 60(3)
O4A C23A C24B C25B -64.2(18)
N4A N5A C10A C11A -24.5(11)
N4A N5A C10A C15A 157.7(6)
N5A N4A C9A N2A 175.0(6)
N5A N4A C9A N3A -5.8(11)
N5A C10A C11A C12A 179.5(8)
N5A C10A C15A C14A -179.9(7)
N6A N7A C16A N8A -178.8(7)
N6A N7A C16A N10A 2.3(11)
N6A C14A C15A C10A -178.6(7)
N7A N6A C14A C13A 20.8(11)
N7A N6A C14A C15A -160.4(7)
C1A O1A C18A N9A 179.9(7)
C1A O1A C18A N10A 1.9(11)
C1A C2A C3A C4A 1.1(12)
C2A C1A C6A C5A 2.9(11)
C2A C3A C4A C5A 0.7(12)
C3A C4A C5A O2A -169.5(7)
C3A C4A C5A C6A -0.9(12)
C4A C5A C6A C1A -0.9(11)
C5A O2A C7A N1A -178.1(6)
C5A O2A C7A N3A 1.3(10)
C6A C1A C2A C3A -3.0(12)
C7A O2A C5A C4A -85.2(9)
C7A O2A C5A C6A 105.6(8)
C7A N1A C8A O3A -178.8(7)
C7A N1A C8A N2A 1.1(11)
C7A N3A C9A N2A 0.1(10)
C7A N3A C9A N4A -179.1(7)
C8A O3A C19A C20A 155.0(8)
C8A N1A C7A O2A -179.7(6)
C8A N1A C7A N3A 0.9(11)
C8A N2A C9A N3A 1.5(11)
C8A N2A C9A N4A -179.3(7)
C9A N2A C8A O3A 177.7(6)
C9A N2A C8A N1A -2.2(11)
C9A N3A C7A O2A 179.3(6)
C9A N3A C7A N1A -1.4(11)
C9A N4A N5A C10A -69.4(9)
C10A C11A C12A C13A 0.7(15)
C11A C10A C15A C14A 2.3(11)
C11A C12A C13A C14A 1.9(15)
C12A C13A C14A N6A 176.5(8)
C12A C13A C14A C15A -2.3(13)
C13A C14A C15A C10A 0.2(11)
C14A N6A N7A C16A 73.7(10)
C15A C10A C11A C12A -2.7(13)
C16A N8A C17A O4A -177.1(7)
C16A N8A C17A N9A 0.4(13)
C16A N10A C18A O1A -179.9(7)
C16A N10A C18A N9A 2.6(12)
C17A O4A C23A C24A 165.0(15)
C17A O4A C23A C24B -168.0(11)
C17A N8A C16A N7A -179.4(7)
C17A N8A C16A N10A -0.6(12)
C17A N9A C18A O1A 179.5(7)
C17A N9A C18A N10A -2.8(13)
C18A O1A C1A C2A 84.3(9)
C18A O1A C1A C6A -100.7(8)
C18A N9A C17A O4A 178.4(8)
C18A N9A C17A N8A 1.1(13)
C18A N10A C16A N7A 178.1(7)
C18A N10A C16A N8A -0.6(11)
C19A O3A C8A N1A 12.9(10)
C19A O3A C8A N2A -167.1(7)
C19A C20A C21A C22A 178.1(10)
C23A O4A C17A N8A 178.0(8)
C23A O4A C17A N9A 0.3(13)
C23A C24A C25A C26A 169(3)
C23A C24B C25B C26B 178(2)
